data_7048258
loop_
_publ_author_name
'Hoshino, Norihisa'
'Fujita, Sena'
'Akutagawa, Tomoyuki'

_publ_section_title
;
 The trinuclear platinum(ii) complex in V\`ezes' red salt as a building
 block of coordination polymers.
;
_journal_issue 1
_journal_name_full 'Dalton transactions (Cambridge, England : 2003)'
_journal_page_first 176
_journal_page_last 181
_journal_paper_doi 10.1039/c8dt04121k
_journal_volume 48
_journal_year 2018
_chemical_formula_moiety 'C10.50 H21 Ag2 N6 O16.50 Pt3'
_chemical_formula_sum 'C10.5 H21 Ag2 N6 O16.5 Pt3'
_chemical_formula_weight 1296.34
_space_group_crystal_system orthorhombic
_space_group_IT_number 60
_space_group_name_Hall '-P 2n 2ab'
_space_group_name_H-M_alt 'P b c n'
_symmetry_space_group_name_Hall '-P 2n 2ab'
_symmetry_space_group_name_H-M 'P b c n'
_atom_sites_solution_hydrogens geom
_atom_sites_solution_primary direct
_atom_sites_solution_secondary difmap
_audit_creation_method SHELXL-2014/7
_audit_update_record
;
2018-10-15 deposited with the CCDC.
2018-11-27 downloaded from the CCDC.
;
_cell_angle_alpha 90
_cell_angle_beta 90
_cell_angle_gamma 90
_cell_formula_units_Z 8
_cell_length_a 17.5819(6)
_cell_length_b 20.2747(8)
_cell_length_c 15.0045(6)
_cell_measurement_reflns_used 24181
_cell_measurement_temperature 100(2)
_cell_measurement_theta_max 68.44
_cell_measurement_theta_min 2.95
_cell_volume 5348.6(4)
_computing_cell_refinement 'RAPID AUTO (Rigaku, 2015)'
_computing_data_collection 'RAPID AUTO (Rigaku, 2015)'
_computing_data_reduction 'RAPID AUTO (Rigaku, 2015)'
_computing_molecular_graphics 'ORTEP-3 (Farrugia, 2012)'
_computing_publication_material 'SHELXL-2014/7 (Sheldrick, 2014)'
_computing_structure_refinement 'SHELXL-2014/7 (Sheldrick, 2014)'
_computing_structure_solution 'SIR2004 (Spagna, 2004)'
_diffrn_ambient_temperature 100(2)
_diffrn_detector_area_resol_mean 10.000
_diffrn_measured_fraction_theta_full 1.000
_diffrn_measured_fraction_theta_max 1.000
_diffrn_measurement_device_type 'Rigaku R-AXIS RAPID'
_diffrn_measurement_method \w
_diffrn_radiation_type CuK\a
_diffrn_radiation_wavelength 1.54187
_diffrn_reflns_av_R_equivalents 0.1416
_diffrn_reflns_av_unetI/netI 0.0850
_diffrn_reflns_Laue_measured_fraction_full 1.000
_diffrn_reflns_Laue_measured_fraction_max 1.000
_diffrn_reflns_limit_h_max 21
_diffrn_reflns_limit_h_min -21
_diffrn_reflns_limit_k_max 24
_diffrn_reflns_limit_k_min -24
_diffrn_reflns_limit_l_max 18
_diffrn_reflns_limit_l_min -18
_diffrn_reflns_number 56287
_diffrn_reflns_point_group_measured_fraction_full 1.000
_diffrn_reflns_point_group_measured_fraction_max 1.000
_diffrn_reflns_theta_full 67.687
_diffrn_reflns_theta_max 68.240
_diffrn_reflns_theta_min 3.327
_diffrn_source 'rotating-anode X-ray tube'
_exptl_absorpt_coefficient_mu 40.924
_exptl_absorpt_correction_T_max 1.0000
_exptl_absorpt_correction_T_min 0.2350
_exptl_absorpt_correction_type empirical
_exptl_absorpt_process_details 'ABSCOR (Rigaku, 2010)'
_exptl_crystal_colour yellow
_exptl_crystal_density_diffrn 3.220
_exptl_crystal_description needle
_exptl_crystal_F_000 4688
_exptl_crystal_size_max 0.120
_exptl_crystal_size_mid 0.070
_exptl_crystal_size_min 0.070
_refine_diff_density_max 2.074
_refine_diff_density_min -3.155
_refine_diff_density_rms 0.282
_refine_ls_extinction_method none
_refine_ls_goodness_of_fit_ref 1.075
_refine_ls_hydrogen_treatment constr
_refine_ls_matrix_type full
_refine_ls_number_parameters 352
_refine_ls_number_reflns 4893
_refine_ls_number_restraints 25
_refine_ls_restrained_S_all 1.075
_refine_ls_R_factor_all 0.1260
_refine_ls_R_factor_gt 0.0804
_refine_ls_shift/su_max 0.001
_refine_ls_shift/su_mean 0.000
_refine_ls_structure_factor_coef Fsqd
_refine_ls_weighting_details 'w=1/[\s^2^(Fo^2^)+(0.0823P)^2^+103.3573P] where P=(Fo^2^+2Fc^2^)/3'
_refine_ls_weighting_scheme calc
_refine_ls_wR_factor_gt 0.1897
_refine_ls_wR_factor_ref 0.2232
_reflns_Friedel_coverage 0.000
_reflns_number_gt 2921
_reflns_number_total 4893
_reflns_threshold_expression 'I > 2\s(I)'
_cod_data_source_file c8dt04121k2.cif
_cod_data_source_block 5
_cod_depositor_comments 'Adding full bibliography for 7048256--7048259.cif.'
_cod_original_formula_sum 'C10.50 H21 Ag2 N6 O16.50 Pt3'
_cod_database_code 7048258
_shelx_shelxl_version_number 2014/7
_shelx_space_group_comment
;
The symmetry employed for this shelxl refinement is uniquely defined
by the following loop, which should always be used as a source of
symmetry information in preference to the above space-group names.
They are only intended as comments.
;
_shelx_estimated_absorpt_t_min 0.084
_shelx_estimated_absorpt_t_max 0.162

loop_
_space_group_symop_operation_xyz
'x, y, z'
'-x+1/2, -y+1/2, z+1/2'
'x+1/2, -y+1/2, -z'
'-x, y, -z+1/2'
'-x, -y, -z'
'x-1/2, y-1/2, -z-1/2'
'-x-1/2, y-1/2, z'
'x, -y, z-1/2'

loop_
_atom_site_label
_atom_site_type_symbol
_atom_site_fract_x
_atom_site_fract_y
_atom_site_fract_z
_atom_site_U_iso_or_equiv
_atom_site_adp_type
_atom_site_occupancy
_atom_site_site_symmetry_order
_atom_site_calc_flag
_atom_site_refinement_flags_posn
_atom_site_refinement_flags_adp
_atom_site_refinement_flags_occupancy
Pt1 Pt 0.48767(6) 0.42515(6) 0.35394(8) 0.0762(4) Uani 1 1 d . . .
Pt2 Pt 0.46091(6) 0.26824(6) 0.37919(9) 0.0810(4) Uani 1 1 d . . .
Pt3 Pt 0.31741(6) 0.36672(6) 0.35440(8) 0.0791(4) Uani 1 1 d . . .
Ag1 Ag 0.42142(11) 0.37037(10) 0.51689(15) 0.0873(6) Uani 1 1 d . . .
Ag2 Ag 0.55926(12) 0.07472(11) 0.5417(2) 0.1318(11) Uani 1 1 d . . .
O1 O 0.4226(9) 0.3482(7) 0.3134(11) 0.079(4) Uani 1 1 d . . .
O2 O 0.5669(8) 0.3050(9) 0.3771(12) 0.089(5) Uani 1 1 d . . .
O3 O 0.2999(8) 0.2720(8) 0.3704(12) 0.085(5) Uani 1 1 d . . .
O4 O 0.3993(8) 0.4862(9) 0.3309(12) 0.087(5) Uani 1 1 d . . .
O5 O 0.6404(9) 0.3849(9) 0.3678(12) 0.091(5) Uani 1 1 d . . .
O6 O 0.3403(12) 0.1729(11) 0.389(2) 0.151(10) Uani 1 1 d . . .
O7 O 0.2827(13) 0.4991(12) 0.3089(19) 0.150(10) Uani 1 1 d . . .
O8 O 0.5850(10) 0.5019(10) 0.4635(15) 0.099(6) Uani 1 1 d . . .
O9 O 0.5345(14) 0.5564(12) 0.3557(16) 0.122(8) Uani 1 1 d . . .
O10 O 0.4769(18) 0.1690(15) 0.509(3) 0.192(15) Uani 1 1 d . . .
O11 O 0.5490(17) 0.1562(14) 0.403(2) 0.164(12) Uani 1 1 d . . .
O12 O 0.1955(19) 0.381(3) 0.468(3) 0.29(3) Uani 1 1 d . U .
O13 O 0.1594(14) 0.395(3) 0.350(2) 0.26(2) Uani 1 1 d . U .
O14 O 0.3303(12) 0.3017(12) 0.5753(16) 0.122(7) Uani 1 1 d . . .
O15 O 0.5041(18) 0.2987(14) 0.605(2) 0.168(11) Uani 1 1 d . . .
O16 O 0.4245(14) 0.0270(10) 0.5418(18) 0.134(8) Uani 1 1 d . . .
O17 O 0.497(3) 0.0422(19) 0.706(3) 0.140(16) Uani 0.5 1 d D U P
N1 N 0.5758(10) 0.3708(11) 0.3702(15) 0.080(6) Uani 1 1 d . . .
N2 N 0.3572(13) 0.2318(13) 0.3828(17) 0.105(8) Uani 1 1 d . . .
N3 N 0.3301(11) 0.4590(11) 0.3339(14) 0.083(6) Uani 1 1 d . . .
N4 N 0.5435(13) 0.5051(12) 0.3969(18) 0.088(7) Uani 1 1 d . . .
N5 N 0.5043(15) 0.1866(14) 0.442(2) 0.102(8) Uani 1 1 d . . .
N6 N 0.2084(13) 0.3851(13) 0.393(2) 0.110(8) Uani 1 1 d . U .
C1 C 0.219(2) 0.265(3) 0.649(4) 0.32(5) Uani 1 1 d D . .
H1 H 0.1809 0.2874 0.6870 0.478 Uiso 1 1 calc R U .
H2 H 0.1934 0.2470 0.5966 0.478 Uiso 1 1 calc R U .
H3 H 0.2427 0.2296 0.6831 0.478 Uiso 1 1 calc R U .
C2 C 0.2777(18) 0.314(2) 0.621(2) 0.149(19) Uani 1 1 d D . .
C3 C 0.271(3) 0.382(2) 0.661(4) 0.20(2) Uani 1 1 d D . .
H4 H 0.3203 0.3941 0.6876 0.307 Uiso 1 1 calc R U .
H5 H 0.2321 0.3815 0.7075 0.307 Uiso 1 1 calc R U .
H6 H 0.2577 0.4135 0.6147 0.307 Uiso 1 1 calc R U .
C4 C 0.596(3) 0.251(3) 0.696(4) 0.24(3) Uani 1 1 d . . .
H7 H 0.5615 0.2135 0.6938 0.354 Uiso 1 1 calc R U .
H8 H 0.5978 0.2687 0.7570 0.354 Uiso 1 1 calc R U .
H9 H 0.6471 0.2376 0.6779 0.354 Uiso 1 1 calc R U .
C5 C 0.568(2) 0.3036(19) 0.635(3) 0.150(17) Uani 1 1 d D . .
C6 C 0.628(4) 0.3513(19) 0.604(4) 0.25(4) Uani 1 1 d D . .
H10 H 0.6748 0.3448 0.6388 0.382 Uiso 1 1 calc R U .
H11 H 0.6392 0.3436 0.5406 0.382 Uiso 1 1 calc R U .
H12 H 0.6100 0.3966 0.6119 0.382 Uiso 1 1 calc R U .
C7 C 0.368(4) 0.113(2) 0.628(3) 0.26(4) Uani 1 1 d D . .
H13 H 0.4185 0.1133 0.6557 0.389 Uiso 1 1 calc R U .
H14 H 0.3290 0.1079 0.6741 0.389 Uiso 1 1 calc R U .
H15 H 0.3599 0.1540 0.5954 0.389 Uiso 1 1 calc R U .
C8 C 0.363(2) 0.0553(19) 0.564(3) 0.145(15) Uani 1 1 d D . .
C9 C 0.289(2) 0.044(2) 0.525(4) 0.21(2) Uani 1 1 d . . .
H16 H 0.2955 0.0223 0.4668 0.319 Uiso 1 1 calc R U .
H17 H 0.2637 0.0867 0.5159 0.319 Uiso 1 1 calc R U .
H18 H 0.2589 0.0164 0.5641 0.319 Uiso 1 1 calc R U .
C10 C 0.5668(16) -0.0518(14) 0.717(2) 0.118(10) Uani 1 1 d D U .
C11 C 0.5000 -0.010(2) 0.7500 0.119(12) Uani 1 2 d DS TU P

loop_
_atom_site_aniso_label
_atom_site_aniso_U_11
_atom_site_aniso_U_22
_atom_site_aniso_U_33
_atom_site_aniso_U_23
_atom_site_aniso_U_13
_atom_site_aniso_U_12
Pt1 0.0508(6) 0.0812(8) 0.0966(8) 0.0038(6) 0.0106(5) -0.0024(5)
Pt2 0.0548(6) 0.0748(7) 0.1135(10) -0.0021(6) -0.0039(6) 0.0026(5)
Pt3 0.0466(5) 0.0887(8) 0.1021(9) 0.0123(6) 0.0041(5) 0.0017(5)
Ag1 0.0700(12) 0.0893(13) 0.1027(15) 0.0063(11) 0.0149(11) -0.0110(10)
Ag2 0.0694(13) 0.0857(15) 0.240(3) 0.0229(17) -0.0545(17) -0.0065(11)
O1 0.084(11) 0.078(11) 0.076(10) -0.008(8) 0.004(9) 0.006(9)
O2 0.042(8) 0.087(12) 0.139(15) -0.010(11) 0.001(9) -0.002(8)
O3 0.044(8) 0.080(11) 0.131(15) -0.007(10) -0.014(9) 0.007(8)
O4 0.043(8) 0.107(13) 0.110(13) 0.022(10) 0.010(8) -0.005(9)
O5 0.054(10) 0.101(13) 0.117(15) -0.006(11) -0.006(9) -0.009(9)
O6 0.074(13) 0.095(15) 0.28(3) -0.008(18) -0.021(16) -0.038(12)
O7 0.105(16) 0.128(18) 0.22(3) 0.082(18) 0.037(18) 0.037(15)
O8 0.061(10) 0.125(16) 0.112(15) 0.028(13) 0.015(11) -0.012(11)
O9 0.14(2) 0.089(15) 0.141(19) 0.002(14) -0.010(15) -0.023(14)
O10 0.15(3) 0.15(3) 0.28(4) 0.10(3) 0.04(3) 0.05(2)
O11 0.14(2) 0.16(2) 0.19(3) -0.04(2) -0.04(2) 0.09(2)
O12 0.11(2) 0.61(8) 0.162(19) 0.06(2) 0.008(14) 0.08(3)
O13 0.050(11) 0.57(7) 0.161(19) 0.07(2) 0.004(12) 0.02(2)
O14 0.085(14) 0.15(2) 0.131(18) 0.020(15) -0.014(14) -0.034(14)
O15 0.13(2) 0.15(2) 0.22(3) 0.02(2) -0.03(2) 0.01(2)
O16 0.127(18) 0.083(14) 0.19(2) -0.006(14) 0.023(17) 0.003(13)
O17 0.15(3) 0.14(3) 0.13(3) 0.013(17) 0.00(3) 0.023(18)
N1 0.033(9) 0.090(15) 0.117(18) -0.002(13) 0.010(10) -0.015(9)
N2 0.063(14) 0.11(2) 0.15(2) 0.002(16) -0.012(14) -0.025(14)
N3 0.051(11) 0.097(15) 0.102(16) 0.014(13) -0.007(11) 0.026(11)
N4 0.069(14) 0.081(16) 0.112(19) 0.020(15) 0.032(14) 0.005(12)
N5 0.072(16) 0.11(2) 0.12(2) 0.010(18) 0.001(15) -0.005(15)
N6 0.052(11) 0.13(2) 0.151(19) 0.004(18) -0.011(13) -0.016(12)
C1 0.09(3) 0.48(11) 0.38(9) 0.30(8) -0.05(4) -0.08(5)
C2 0.064(19) 0.28(6) 0.10(3) 0.03(3) -0.007(18) -0.06(3)
C3 0.14(4) 0.24(6) 0.24(6) -0.05(5) -0.07(4) 0.02(4)
C4 0.13(4) 0.31(7) 0.27(6) 0.11(6) 0.01(4) 0.01(4)
C5 0.13(3) 0.12(3) 0.20(4) -0.01(3) -0.09(3) 0.04(3)
C6 0.44(11) 0.10(3) 0.22(5) -0.02(3) 0.16(6) -0.08(5)
C7 0.45(11) 0.19(5) 0.14(4) -0.01(3) 0.07(5) 0.16(6)
C8 0.13(3) 0.16(4) 0.15(3) 0.01(3) 0.05(3) 0.06(3)
C9 0.09(3) 0.21(5) 0.35(7) -0.02(5) 0.03(4) 0.06(3)
C10 0.103(19) 0.11(2) 0.14(3) 0.019(16) 0.001(18) -0.010(14)
C11 0.10(2) 0.14(3) 0.12(3) 0.000 -0.03(2) 0.000

loop_
_atom_type_symbol
_atom_type_description
_atom_type_scat_dispersion_real
_atom_type_scat_dispersion_imag
_atom_type_scat_source
C C 0.0181 0.0091 'International Tables Vol C Tables 4.2.6.8 and 6.1.1.4'
H H 0.0000 0.0000 'International Tables Vol C Tables 4.2.6.8 and 6.1.1.4'
N N 0.0311 0.0180 'International Tables Vol C Tables 4.2.6.8 and 6.1.1.4'
O O 0.0492 0.0322 'International Tables Vol C Tables 4.2.6.8 and 6.1.1.4'
Ag Ag 0.1306 4.2820 'International Tables Vol C Tables 4.2.6.8 and 6.1.1.4'
Pt Pt -4.5932 6.9264 'International Tables Vol C Tables 4.2.6.8 and 6.1.1.4'

loop_
_geom_angle_atom_site_label_1
_geom_angle_atom_site_label_2
_geom_angle_atom_site_label_3
_geom_angle
_geom_angle_site_symmetry_1
_geom_angle_site_symmetry_3
N1 Pt1 N4 91.6(9) . .
N1 Pt1 O4 176.0(8) . .
N4 Pt1 O4 86.3(9) . .
N1 Pt1 O1 92.9(8) . .
N4 Pt1 O1 175.0(7) . .
O4 Pt1 O1 89.2(7) . .
N1 Pt1 Ag1 89.8(6) . .
N4 Pt1 Ag1 103.5(7) . .
O4 Pt1 Ag1 94.0(5) . .
O1 Pt1 Ag1 74.6(4) . .
N1 Pt1 Pt1 90.9(7) . 4_655
N4 Pt1 Pt1 104.6(7) . 4_655
O4 Pt1 Pt1 86.3(5) . 4_655
O1 Pt1 Pt1 77.3(4) . 4_655
Ag1 Pt1 Pt1 151.90(6) . 4_655
N1 Pt1 Pt3 122.6(6) . .
N4 Pt1 Pt3 138.9(6) . .
O4 Pt1 Pt3 60.6(4) . .
O1 Pt1 Pt3 36.2(4) . .
Ag1 Pt1 Pt3 59.24(5) . .
Pt1 Pt1 Pt3 97.48(5) 4_655 .
N1 Pt1 Pt2 62.4(6) . .
N4 Pt1 Pt2 146.0(8) . .
O4 Pt1 Pt2 120.7(5) . .
O1 Pt1 Pt2 36.6(5) . .
Ag1 Pt1 Pt2 58.11(5) . .
Pt1 Pt1 Pt2 97.81(3) 4_655 .
Pt3 Pt1 Pt2 60.21(3) . .
N2 Pt2 O2 179.2(10) . .
N2 Pt2 O1 90.4(9) . .
O2 Pt2 O1 90.2(7) . .
N2 Pt2 N5 91.6(11) . .
O2 Pt2 N5 87.8(9) . .
O1 Pt2 N5 177.2(10) . .
N2 Pt2 Ag1 91.5(8) . .
O2 Pt2 Ag1 88.3(5) . .
O1 Pt2 Ag1 72.9(4) . .
N5 Pt2 Ag1 109.1(9) . .
N2 Pt2 Pt1 120.5(8) . .
O2 Pt2 Pt1 59.9(5) . .
O1 Pt2 Pt1 36.9(5) . .
N5 Pt2 Pt1 142.5(7) . .
Ag1 Pt2 Pt1 55.76(5) . .
N2 Pt2 Pt3 60.9(8) . .
O2 Pt2 Pt3 119.5(5) . .
O1 Pt2 Pt3 35.6(5) . .
N5 Pt2 Pt3 147.1(9) . .
Ag1 Pt2 Pt3 58.29(5) . .
Pt1 Pt2 Pt3 59.61(3) . .
N3 Pt3 O3 176.8(8) . .
N3 Pt3 O1 91.5(7) . .
O3 Pt3 O1 89.9(6) . .
N3 Pt3 N6 88.6(9) . .
O3 Pt3 N6 89.8(9) . .
O1 Pt3 N6 178.4(10) . .
N3 Pt3 Ag1 92.0(6) . .
O3 Pt3 Ag1 91.1(5) . .
O1 Pt3 Ag1 72.2(5) . .
N6 Pt3 Ag1 109.4(9) . .
N3 Pt3 Pt1 62.0(6) . .
O3 Pt3 Pt1 120.5(4) . .
O1 Pt3 Pt1 37.1(4) . .
N6 Pt3 Pt1 143.9(8) . .
Ag1 Pt3 Pt1 55.60(4) . .
N3 Pt3 Pt2 122.1(6) . .
O3 Pt3 Pt2 60.3(4) . .
O1 Pt3 Pt2 36.2(5) . .
N6 Pt3 Pt2 144.4(8) . .
Ag1 Pt3 Pt2 57.03(5) . .
Pt1 Pt3 Pt2 60.18(3) . .
O14 Ag1 O15 81.2(9) . .
O14 Ag1 O9 106.3(8) . 5_666
O15 Ag1 O9 76.0(9) . 5_666
O14 Ag1 Pt1 145.7(6) . .
O15 Ag1 Pt1 116.2(8) . .
O9 Ag1 Pt1 106.6(5) 5_666 .
O14 Ag1 Pt2 90.3(7) . .
O15 Ag1 Pt2 80.0(8) . .
O9 Ag1 Pt2 148.1(6) 5_666 .
Pt1 Ag1 Pt2 66.13(5) . .
O14 Ag1 Pt3 82.6(5) . .
O15 Ag1 Pt3 140.9(8) . .
O9 Ag1 Pt3 143.0(6) 5_666 .
Pt1 Ag1 Pt3 65.16(5) . .
Pt2 Ag1 Pt3 64.67(5) . .
O16 Ag2 O10 129.0(12) 5_656 .
O16 Ag2 O13 117.7(13) 5_656 3_556
O10 Ag2 O13 111.1(15) . 3_556
O16 Ag2 O16 77.8(9) 5_656 .
O10 Ag2 O16 75.4(9) . .
O13 Ag2 O16 138.9(9) 3_556 .
O16 Ag2 O12 99.0(13) 5_656 3_556
O10 Ag2 O12 105.6(15) . 3_556
O13 Ag2 O12 44.4(10) 3_556 3_556
O16 Ag2 O12 176.2(12) . 3_556
Pt3 O1 Pt2 108.2(7) . .
Pt3 O1 Pt1 106.7(7) . .
Pt2 O1 Pt1 106.5(8) . .
N1 O2 Pt2 118.4(12) . .
N2 O3 Pt3 120.5(15) . .
N3 O4 Pt1 116.3(14) . .
N4 O9 Ag1 94.4(19) . 5_666
N5 O10 Ag2 100(2) . .
N6 O12 Ag2 96(2) . 3_456
N6 O13 Ag2 103(3) . 3_456
C2 O14 Ag1 130(3) . .
C5 O15 Ag1 134(3) . .
C8 O16 Ag2 128(2) . 5_656
C8 O16 Ag2 128(2) . .
Ag2 O16 Ag2 102.2(9) 5_656 .
C11 O17 O17 58(2) . 4_656
O5 N1 O2 111(2) . .
O5 N1 Pt1 129.7(19) . .
O2 N1 Pt1 119.1(12) . .
O6 N2 O3 115(2) . .
O6 N2 Pt2 126(2) . .
O3 N2 Pt2 118.3(18) . .
O7 N3 O4 110(2) . .
O7 N3 Pt3 128.4(19) . .
O4 N3 Pt3 121.1(14) . .
O9 N4 O8 122(3) . .
O9 N4 Pt1 118(2) . .
O8 N4 Pt1 120.4(19) . .
O11 N5 O10 123(4) . .
O11 N5 Pt2 117(3) . .
O10 N5 Pt2 119(3) . .
O13 N6 O12 115(4) . .
O13 N6 Pt3 128(3) . .
O12 N6 Pt3 117(3) . .
C2 C1 H1 109.5 . .
C2 C1 H2 109.5 . .
H1 C1 H2 109.5 . .
C2 C1 H3 109.5 . .
H1 C1 H3 109.5 . .
H2 C1 H3 109.5 . .
O14 C2 C1 125(5) . .
O14 C2 C3 119(3) . .
C1 C2 C3 116(5) . .
C2 C3 H4 109.5 . .
C2 C3 H5 109.5 . .
H4 C3 H5 109.5 . .
C2 C3 H6 109.5 . .
H4 C3 H6 109.5 . .
H5 C3 H6 109.5 . .
C5 C4 H7 109.5 . .
C5 C4 H8 109.5 . .
H7 C4 H8 109.5 . .
C5 C4 H9 109.5 . .
H7 C4 H9 109.5 . .
H8 C4 H9 109.5 . .
O15 C5 C4 118(4) . .
O15 C5 C6 126(5) . .
C4 C5 C6 115(4) . .
C5 C6 H10 109.5 . .
C5 C6 H11 109.5 . .
H10 C6 H11 109.5 . .
C5 C6 H12 109.5 . .
H10 C6 H12 109.5 . .
H11 C6 H12 109.5 . .
C8 C7 H13 109.5 . .
C8 C7 H14 109.5 . .
H13 C7 H14 109.5 . .
C8 C7 H15 109.5 . .
H13 C7 H15 109.5 . .
H14 C7 H15 109.5 . .
O16 C8 C9 126(4) . .
O16 C8 C7 118(4) . .
C9 C8 C7 116(4) . .
C8 C9 H16 109.5 . .
C8 C9 H17 109.5 . .
H16 C9 H17 109.5 . .
C8 C9 H18 109.5 . .
H16 C9 H18 109.5 . .
H17 C9 H18 109.5 . .
O17 C11 O17 65(5) . 4_656
O17 C11 C10 109(2) . .
O17 C11 C10 128(3) 4_656 .
O17 C11 C10 128(3) . 4_656
O17 C11 C10 109(2) 4_656 4_656
C10 C11 C10 112(3) . 4_656

loop_
_geom_bond_atom_site_label_1
_geom_bond_atom_site_label_2
_geom_bond_distance
_geom_bond_site_symmetry_2
Pt1 N1 1.92(2) .
Pt1 N4 2.00(3) .
Pt1 O4 2.016(16) .
Pt1 O1 2.028(16) .
Pt1 Ag1 2.927(2) .
Pt1 Pt1 3.149(2) 4_655
Pt1 Pt3 3.2194(14) .
Pt1 Pt2 3.2381(16) .
Pt2 N2 1.97(2) .
Pt2 O2 2.007(15) .
Pt2 O1 2.013(16) .
Pt2 N5 2.05(3) .
Pt2 Ag1 3.006(2) .
Pt2 Pt3 3.2390(15) .
Pt3 N3 1.91(2) .
Pt3 O3 1.959(17) .
Pt3 O1 1.985(16) .
Pt3 N6 2.04(3) .
Pt3 Ag1 3.049(2) .
Ag1 O14 2.30(2) .
Ag1 O15 2.45(3) .
Ag1 O9 2.54(2) 5_666
Ag2 O16 2.43(2) 5_656
Ag2 O10 2.45(3) .
Ag2 O13 2.47(3) 3_556
Ag2 O16 2.56(2) .
Ag2 O12 2.56(3) 3_556
O2 N1 1.35(2) .
O3 N2 1.31(3) .
O4 N3 1.34(2) .
O5 N1 1.17(2) .
O6 N2 1.23(3) .
O7 N3 1.22(2) .
O8 N4 1.24(3) .
O9 N4 1.22(3) .
O9 Ag1 2.54(2) 5_666
O10 N5 1.17(3) .
O11 N5 1.15(3) .
O12 N6 1.16(4) .
O12 Ag2 2.56(3) 3_456
O13 N6 1.09(3) .
O13 Ag2 2.47(3) 3_456
O14 C2 1.18(4) .
O15 C5 1.21(4) .
O16 C8 1.27(4) .
O16 Ag2 2.43(2) 5_656
O17 C11 1.247(19) .
O17 O17 1.34(8) 4_656
C1 C2 1.494(19) .
C1 H1 0.9800 .
C1 H2 0.9800 .
C1 H3 0.9800 .
C2 C3 1.50(2) .
C3 H4 0.9800 .
C3 H5 0.9800 .
C3 H6 0.9800 .
C4 C5 1.48(5) .
C4 H7 0.9800 .
C4 H8 0.9800 .
C4 H9 0.9800 .
C5 C6 1.51(2) .
C6 H10 0.9800 .
C6 H11 0.9800 .
C6 H12 0.9800 .
C7 C8 1.51(2) .
C7 H13 0.9800 .
C7 H14 0.9800 .
C7 H15 0.9800 .
C8 C9 1.44(5) .
C9 H16 0.9800 .
C9 H17 0.9800 .
C9 H18 0.9800 .
C10 C11 1.532(18) .
C11 O17 1.247(19) 4_656
C11 C10 1.532(18) 4_656
